data_7158815
loop_
_publ_author_name
'Golubev, Alexander S.'
'Ostapchuk, Petr N.'
'Strelkova, Tatyana V.'
'Kagramanov, Nikolai D.'
'Suponitsky, Kyrill'
'Takazova, Rina'
'Chkanikov, Nikolai D.'

_publ_section_title
;
 Synthesis of 4-trifluoromethyl-2H-chromenes via the reaction of
 2-(trifluoroacetyl)phenols with vinyltriphenylphosphonium chloride
;
_journal_name_full 'Organic &amp; Biomolecular Chemistry'
_journal_paper_doi 10.1039/D2OB01177H
_journal_year 2022
_chemical_formula_moiety 'C12 H11 F3 O'
_chemical_formula_sum 'C12 H11 F3 O'
_chemical_formula_weight 228.21
_space_group_crystal_system monoclinic
_space_group_IT_number 14
_space_group_name_Hall '-P 2ybc'
_space_group_name_H-M_alt 'P 1 21/c 1'
_atom_sites_solution_hydrogens geom
_atom_sites_solution_primary direct
_atom_sites_solution_secondary difmap
_audit_creation_method SHELXL-2014/6
_audit_update_record
;
2022-04-28 deposited with the CCDC.	2022-08-08 downloaded from the CCDC.
;
_cell_angle_alpha 90
_cell_angle_beta 92.382(4)
_cell_angle_gamma 90
_cell_formula_units_Z 4
_cell_length_a 9.7631(12)
_cell_length_b 10.2430(14)
_cell_length_c 10.4343(13)
_cell_measurement_reflns_used 2142
_cell_measurement_temperature 120(2)
_cell_measurement_theta_max 22.37
_cell_measurement_theta_min 2.79
_cell_volume 1042.6(2)
_computing_cell_refinement 'SAINT (Bruker, 2014)'
_computing_data_collection 'APEX (Bruker, 2014)'
_computing_data_reduction 'SAINT (Bruker, 2014)'
_computing_molecular_graphics 'SHELXL-2014/6 (Sheldrick, 2014)'
_computing_publication_material 'SHELXL-2014/6 (Sheldrick, 2014) and PLATON (Spek, 2009)'
_computing_structure_refinement 'SHELXL-2014/6 (Sheldrick, 2014)'
_computing_structure_solution 'SHELXL-2014/6 (Sheldrick, 2014)'
_diffrn_ambient_temperature 120(2)
_diffrn_measured_fraction_theta_full 0.999
_diffrn_measured_fraction_theta_max 0.989
_diffrn_measurement_device_type 'Bruker APEX-II CCD'
_diffrn_measurement_method '\f and \w scans'
_diffrn_radiation_type MoK\a
_diffrn_radiation_wavelength 0.71073
_diffrn_reflns_av_R_equivalents 0.0497
_diffrn_reflns_av_unetI/netI 0.0469
_diffrn_reflns_Laue_measured_fraction_full 0.999
_diffrn_reflns_Laue_measured_fraction_max 0.989
_diffrn_reflns_limit_h_max 12
_diffrn_reflns_limit_h_min -12
_diffrn_reflns_limit_k_max 12
_diffrn_reflns_limit_k_min -12
_diffrn_reflns_limit_l_max 12
_diffrn_reflns_limit_l_min -12
_diffrn_reflns_number 9722
_diffrn_reflns_point_group_measured_fraction_full 0.999
_diffrn_reflns_point_group_measured_fraction_max 0.989
_diffrn_reflns_theta_full 25.242
_diffrn_reflns_theta_max 26.390
_diffrn_reflns_theta_min 2.088
_diffrn_source 'sealed tube'
_exptl_absorpt_coefficient_mu 0.127
_exptl_absorpt_correction_type none
_exptl_crystal_colour colorless
_exptl_crystal_density_diffrn 1.454
_exptl_crystal_description plate
_exptl_crystal_F_000 472
_exptl_crystal_size_max 0.16
_exptl_crystal_size_mid 0.12
_exptl_crystal_size_min 0.01
_refine_diff_density_max 0.209
_refine_diff_density_min -0.299
_refine_diff_density_rms 0.051
_refine_ls_extinction_method none
_refine_ls_goodness_of_fit_ref 1.010
_refine_ls_hydrogen_treatment constr
_refine_ls_matrix_type full
_refine_ls_number_parameters 147
_refine_ls_number_reflns 2108
_refine_ls_number_restraints 0
_refine_ls_restrained_S_all 1.010
_refine_ls_R_factor_all 0.0753
_refine_ls_R_factor_gt 0.0408
_refine_ls_shift/su_max 0.000
_refine_ls_shift/su_mean 0.000
_refine_ls_structure_factor_coef Fsqd
_refine_ls_weighting_details 'w=1/[\s^2^(Fo^2^)+(0.0664P)^2^] where P=(Fo^2^+2Fc^2^)/3'
_refine_ls_weighting_scheme calc
_refine_ls_wR_factor_gt 0.0999
_refine_ls_wR_factor_ref 0.1141
_reflns_Friedel_coverage 0.000
_reflns_number_gt 1414
_reflns_number_total 2108
_reflns_threshold_expression 'I > 2\s(I)'
_cod_data_source_file d2ob01177h2.cif
_cod_data_source_block gol1574
_cod_original_sg_symbol_H-M 'P 21/c'
_cod_database_code 7158815
_shelx_space_group_comment
;
The symmetry employed for this shelxl refinement is uniquely defined
by the following loop, which should always be used as a source of
symmetry information in preference to the above space-group names.
They are only intended as comments.
;
_shelxl_version_number 2014/6

loop_
_space_group_symop_operation_xyz
'x, y, z'
'-x, y+1/2, -z+1/2'
'-x, -y, -z'
'x, -y-1/2, z-1/2'

loop_
_atom_site_label
_atom_site_type_symbol
_atom_site_fract_x
_atom_site_fract_y
_atom_site_fract_z
_atom_site_U_iso_or_equiv
_atom_site_adp_type
_atom_site_occupancy
_atom_site_site_symmetry_order
_atom_site_calc_flag
_atom_site_refinement_flags_posn
_atom_site_refinement_flags_adp
_atom_site_refinement_flags_occupancy
_atom_site_disorder_assembly
_atom_site_disorder_group
F1 F 0.86556(11) 0.05205(11) 0.97243(11) 0.0359(3) Uani 1 1 d . . . . .
F2 F 0.71661(11) 0.02777(11) 1.11656(10) 0.0359(3) Uani 1 1 d . . . . .
F3 F 0.66540(12) 0.13762(11) 0.94558(11) 0.0398(3) Uani 1 1 d . . . . .
O1 O 0.53580(13) -0.31541(12) 0.85306(11) 0.0282(3) Uani 1 1 d . . . . .
C1 C 0.65191(19) -0.32795(18) 0.93193(16) 0.0241(4) Uani 1 1 d . . . . .
C2 C 0.68275(19) -0.45068(18) 0.98020(17) 0.0261(4) Uani 1 1 d . . . . .
H2A H 0.6274 -0.5230 0.9541 0.031 Uiso 1 1 calc R U . . .
C3 C 0.7936(2) -0.46997(18) 1.06637(17) 0.0265(4) Uani 1 1 d . . . . .
C4 C 0.87582(19) -0.36270(19) 1.10326(17) 0.0256(4) Uani 1 1 d . . . . .
C5 C 0.84161(18) -0.24026(19) 1.05580(16) 0.0252(4) Uani 1 1 d . . . . .
H5A H 0.8967 -0.1677 1.0818 0.030 Uiso 1 1 calc R U . . .
C6 C 0.72915(18) -0.21934(18) 0.97106(15) 0.0228(4) Uani 1 1 d . . . . .
C7 C 0.68022(18) -0.09094(18) 0.92436(17) 0.0242(4) Uani 1 1 d . . . . .
C8 C 0.58854(19) -0.08506(19) 0.82627(18) 0.0271(5) Uani 1 1 d . . . . .
H8A H 0.5558 -0.0029 0.7959 0.033 Uiso 1 1 calc R U . . .
C9 C 0.5376(2) -0.20790(19) 0.76458(17) 0.0284(5) Uani 1 1 d . . . . .
H9A H 0.4437 -0.1934 0.7279 0.034 Uiso 1 1 calc R U . . .
H9B H 0.5970 -0.2305 0.6932 0.034 Uiso 1 1 calc R U . . .
C10 C 0.8233(2) -0.60498(19) 1.11786(19) 0.0346(5) Uani 1 1 d . . . . .
H10A H 0.7474 -0.6635 1.0927 0.052 Uiso 1 1 calc R U . . .
H10B H 0.8335 -0.6016 1.2116 0.052 Uiso 1 1 calc R U . . .
H10C H 0.9082 -0.6377 1.0827 0.052 Uiso 1 1 calc R U . . .
C11 C 0.9982(2) -0.3801(2) 1.19498(19) 0.0340(5) Uani 1 1 d . . . . .
H11A H 1.0521 -0.2993 1.1984 0.051 Uiso 1 1 calc R U . . .
H11B H 1.0553 -0.4518 1.1653 0.051 Uiso 1 1 calc R U . . .
H11C H 0.9667 -0.4003 1.2807 0.051 Uiso 1 1 calc R U . . .
C12 C 0.73080(19) 0.03068(19) 0.98918(18) 0.0284(5) Uani 1 1 d . . . . .

loop_
_atom_site_aniso_label
_atom_site_aniso_U_11
_atom_site_aniso_U_22
_atom_site_aniso_U_33
_atom_site_aniso_U_23
_atom_site_aniso_U_13
_atom_site_aniso_U_12
F1 0.0297(7) 0.0322(7) 0.0457(7) -0.0017(5) 0.0011(5) -0.0088(5)
F2 0.0421(7) 0.0377(7) 0.0278(6) -0.0070(5) 0.0003(5) 0.0000(5)
F3 0.0452(8) 0.0230(6) 0.0501(8) -0.0020(5) -0.0116(6) 0.0046(5)
O1 0.0293(8) 0.0276(7) 0.0270(7) 0.0020(6) -0.0050(6) -0.0049(6)
C1 0.0245(10) 0.0293(11) 0.0188(9) -0.0020(8) 0.0015(8) -0.0022(8)
C2 0.0296(11) 0.0223(10) 0.0265(10) -0.0042(8) 0.0028(8) -0.0035(8)
C3 0.0324(11) 0.0239(10) 0.0233(10) -0.0011(8) 0.0034(8) 0.0003(8)
C4 0.0261(10) 0.0281(11) 0.0226(10) -0.0008(8) 0.0024(8) 0.0012(8)
C5 0.0241(10) 0.0263(10) 0.0253(10) -0.0007(8) 0.0005(8) -0.0042(8)
C6 0.0257(10) 0.0227(10) 0.0202(9) 0.0000(7) 0.0021(8) -0.0007(8)
C7 0.0231(10) 0.0262(10) 0.0234(9) -0.0007(8) 0.0031(8) -0.0027(8)
C8 0.0277(11) 0.0268(11) 0.0269(10) 0.0033(8) 0.0031(8) 0.0000(8)
C9 0.0315(11) 0.0297(11) 0.0235(10) 0.0017(8) -0.0034(8) -0.0011(8)
C10 0.0427(13) 0.0258(11) 0.0352(11) 0.0014(9) 0.0015(10) 0.0034(9)
C11 0.0358(12) 0.0324(11) 0.0332(11) 0.0029(9) -0.0059(9) 0.0011(9)
C12 0.0274(11) 0.0252(11) 0.0324(11) 0.0011(9) -0.0015(9) 0.0008(8)

loop_
_atom_type_symbol
_atom_type_description
_atom_type_scat_dispersion_real
_atom_type_scat_dispersion_imag
_atom_type_scat_source
C C 0.0033 0.0016 'International Tables Vol C Tables 4.2.6.8 and 6.1.1.4'
H H 0.0000 0.0000 'International Tables Vol C Tables 4.2.6.8 and 6.1.1.4'
O O 0.0106 0.0060 'International Tables Vol C Tables 4.2.6.8 and 6.1.1.4'
F F 0.0171 0.0103 'International Tables Vol C Tables 4.2.6.8 and 6.1.1.4'

loop_
_geom_angle_atom_site_label_1
_geom_angle_atom_site_label_2
_geom_angle_atom_site_label_3
_geom_angle
_geom_angle_site_symmetry_1
_geom_angle_site_symmetry_3
_geom_angle_publ_flag
C1 O1 C9 115.03(14) . . ?
O1 C1 C2 117.60(16) . . ?
O1 C1 C6 121.41(16) . . ?
C2 C1 C6 120.76(17) . . ?
C1 C2 C3 121.07(17) . . ?
C1 C2 H2A 119.5 . . ?
C3 C2 H2A 119.5 . . ?
C2 C3 C4 119.07(17) . . ?
C2 C3 C10 119.55(17) . . ?
C4 C3 C10 121.38(17) . . ?
C5 C4 C3 118.94(17) . . ?
C5 C4 C11 120.41(17) . . ?
C3 C4 C11 120.64(17) . . ?
C4 C5 C6 122.47(17) . . ?
C4 C5 H5A 118.8 . . ?
C6 C5 H5A 118.8 . . ?
C1 C6 C5 117.63(17) . . ?
C1 C6 C7 116.78(16) . . ?
C5 C6 C7 125.51(17) . . ?
C8 C7 C6 119.46(17) . . ?
C8 C7 C12 120.64(18) . . ?
C6 C7 C12 119.88(16) . . ?
C7 C8 C9 119.69(18) . . ?
C7 C8 H8A 120.2 . . ?
C9 C8 H8A 120.2 . . ?
O1 C9 C8 112.47(15) . . ?
O1 C9 H9A 109.1 . . ?
C8 C9 H9A 109.1 . . ?
O1 C9 H9B 109.1 . . ?
C8 C9 H9B 109.1 . . ?
H9A C9 H9B 107.8 . . ?
C3 C10 H10A 109.5 . . ?
C3 C10 H10B 109.5 . . ?
H10A C10 H10B 109.5 . . ?
C3 C10 H10C 109.5 . . ?
H10A C10 H10C 109.5 . . ?
H10B C10 H10C 109.5 . . ?
C4 C11 H11A 109.5 . . ?
C4 C11 H11B 109.5 . . ?
H11A C11 H11B 109.5 . . ?
C4 C11 H11C 109.5 . . ?
H11A C11 H11C 109.5 . . ?
H11B C11 H11C 109.5 . . ?
F3 C12 F2 106.70(15) . . ?
F3 C12 F1 106.06(15) . . ?
F2 C12 F1 105.82(15) . . ?
F3 C12 C7 112.65(16) . . ?
F2 C12 C7 112.62(15) . . ?
F1 C12 C7 112.47(15) . . ?

loop_
_geom_bond_atom_site_label_1
_geom_bond_atom_site_label_2
_geom_bond_distance
_geom_bond_site_symmetry_2
_geom_bond_publ_flag
F1 C12 1.352(2) . ?
F2 C12 1.342(2) . ?
F3 C12 1.338(2) . ?
O1 C1 1.379(2) . ?
O1 C9 1.438(2) . ?
C1 C2 1.383(3) . ?
C1 C6 1.395(2) . ?
C2 C3 1.392(3) . ?
C2 H2A 0.9500 . ?
C3 C4 1.405(3) . ?
C3 C10 1.507(3) . ?
C4 C5 1.384(3) . ?
C4 C11 1.510(3) . ?
C5 C6 1.397(2) . ?
C5 H5A 0.9500 . ?
C6 C7 1.475(3) . ?
C7 C8 1.333(3) . ?
C7 C12 1.492(3) . ?
C8 C9 1.489(3) . ?
C8 H8A 0.9500 . ?
C9 H9A 0.9900 . ?
C9 H9B 0.9900 . ?
C10 H10A 0.9800 . ?
C10 H10B 0.9800 . ?
C10 H10C 0.9800 . ?
C11 H11A 0.9800 . ?
C11 H11B 0.9800 . ?
C11 H11C 0.9800 . ?

loop_
_geom_torsion_atom_site_label_1
_geom_torsion_atom_site_label_2
_geom_torsion_atom_site_label_3
_geom_torsion_atom_site_label_4
_geom_torsion
_geom_torsion_site_symmetry_1
_geom_torsion_site_symmetry_2
_geom_torsion_site_symmetry_3
_geom_torsion_site_symmetry_4
_geom_torsion_publ_flag
C9 O1 C1 C2 -154.71(16) . . . . ?
C9 O1 C1 C6 30.8(2) . . . . ?
O1 C1 C2 C3 -176.21(16) . . . . ?
C6 C1 C2 C3 -1.7(3) . . . . ?
C1 C2 C3 C4 -0.7(3) . . . . ?
C1 C2 C3 C10 179.45(16) . . . . ?
C2 C3 C4 C5 2.0(3) . . . . ?
C10 C3 C4 C5 -178.21(16) . . . . ?
C2 C3 C4 C11 -179.07(17) . . . . ?
C10 C3 C4 C11 0.8(3) . . . . ?
C3 C4 C5 C6 -0.9(3) . . . . ?
C11 C4 C5 C6 -179.82(16) . . . . ?
O1 C1 C6 C5 177.07(15) . . . . ?
C2 C1 C6 C5 2.8(3) . . . . ?
O1 C1 C6 C7 0.2(2) . . . . ?
C2 C1 C6 C7 -174.08(16) . . . . ?
C4 C5 C6 C1 -1.5(3) . . . . ?
C4 C5 C6 C7 175.04(16) . . . . ?
C1 C6 C7 C8 -15.8(2) . . . . ?
C5 C6 C7 C8 167.59(17) . . . . ?
C1 C6 C7 C12 162.58(16) . . . . ?
C5 C6 C7 C12 -14.0(3) . . . . ?
C6 C7 C8 C9 -0.5(3) . . . . ?
C12 C7 C8 C9 -178.88(16) . . . . ?
C1 O1 C9 C8 -45.0(2) . . . . ?
C7 C8 C9 O1 30.5(2) . . . . ?
C8 C7 C12 F3 5.7(2) . . . . ?
C6 C7 C12 F3 -172.71(15) . . . . ?
C8 C7 C12 F2 126.43(19) . . . . ?
C6 C7 C12 F2 -52.0(2) . . . . ?
C8 C7 C12 F1 -114.11(19) . . . . ?
C6 C7 C12 F1 67.5(2) . . . . ?
